data_4315079
loop_
_publ_author_name
'Mariappan Murali'
'Sanjit Nayak'
'Jos\'e S\'anchez Costa'
'Joan Ribas'
'Ilpo Mutikainen'
'Urho Turpeinen'
'Martin Cl\'emancey'
'Ricardo Garcia-Serres'
'Jean-Marc Latour'
'Patrick Gamez'
'Genevi\`eve Blondin'
'Jan Reedijk'

_publ_section_title
;
 Discrete Tetrairon(III) Cluster Exhibiting a Square-Planar Fe4(\m4-O)
 Core: Structural and Magnetic Properties
;
_journal_name_full 'Inorganic Chemistry'
_journal_page_first 2427
_journal_page_last 2434
_journal_paper_doi 10.1021/ic902360x
_journal_volume 49
_journal_year 2010
_chemical_formula_sum 'C64 H68 Cl2 Fe4 N12 O21'
_chemical_formula_weight 1635.60
_space_group_IT_number 88
_symmetry_cell_setting tetragonal
_symmetry_space_group_name_Hall '-I 4ad'
_symmetry_space_group_name_H-M 'I 41/a :2'
_atom_sites_solution_hydrogens geom
_atom_sites_solution_primary direct
_atom_sites_solution_secondary difmap
_audit_creation_method SHELXL-97
_cell_angle_alpha 90.00
_cell_angle_beta 90.00
_cell_angle_gamma 90.00
_cell_formula_units_Z 4
_cell_length_a 13.4012(15)
_cell_length_b 13.4012(15)
_cell_length_c 37.099(3)
_cell_measurement_reflns_used 138
_cell_measurement_temperature 173(2)
_cell_measurement_theta_max 20.87
_cell_measurement_theta_min 4.16
_cell_volume 6662.7(12)
_computing_cell_refinement 'DirAx (Duisenberg 1992)'
_computing_data_collection 'COLLECT (Nonius, 2002)'
_computing_data_reduction 'COLLECT/EVAL (Nonius, 2002)'
_computing_molecular_graphics 'SHELXTL (Sheldrick, 1990)'
_computing_publication_material 'SHELXTL (Sheldrick, 1990)'
_computing_structure_refinement 'SHELXL97 (Sheldrick, 1997)'
_computing_structure_solution 'SHELXS97 (Sheldrick, 1990)'
_diffrn_ambient_temperature 173(2)
_diffrn_measured_fraction_theta_full 0.993
_diffrn_measured_fraction_theta_max 0.993
_diffrn_measurement_device_type KappaCCD
_diffrn_measurement_method \w-scan
_diffrn_radiation_monochromator graphite
_diffrn_radiation_source 'fine-focus sealed tube'
_diffrn_radiation_type MoK\a
_diffrn_radiation_wavelength 0.71073
_diffrn_reflns_av_R_equivalents 0.0525
_diffrn_reflns_av_sigmaI/netI 0.0224
_diffrn_reflns_limit_h_max 17
_diffrn_reflns_limit_h_min -17
_diffrn_reflns_limit_k_max 17
_diffrn_reflns_limit_k_min -17
_diffrn_reflns_limit_l_max 48
_diffrn_reflns_limit_l_min -44
_diffrn_reflns_number 57015
_diffrn_reflns_theta_full 27.49
_diffrn_reflns_theta_max 27.49
_diffrn_reflns_theta_min 3.07
_exptl_absorpt_coefficient_mu 1.021
_exptl_absorpt_correction_T_max 0.9048
_exptl_absorpt_correction_T_min 0.7492
_exptl_absorpt_correction_type multi-scan
_exptl_absorpt_process_details 'SADABS (Sheldrick, 1996)'
_exptl_crystal_colour red
_exptl_crystal_density_diffrn 1.631
_exptl_crystal_density_method 'not measured'
_exptl_crystal_description primatic
_exptl_crystal_F_000 3368
_exptl_crystal_size_max 0.30
_exptl_crystal_size_mid 0.20
_exptl_crystal_size_min 0.10
_refine_diff_density_max 0.945
_refine_diff_density_min -0.857
_refine_diff_density_rms 0.106
_refine_ls_extinction_method none
_refine_ls_goodness_of_fit_ref 1.100
_refine_ls_hydrogen_treatment constr
_refine_ls_matrix_type full
_refine_ls_number_parameters 249
_refine_ls_number_reflns 3809
_refine_ls_number_restraints 30
_refine_ls_restrained_S_all 1.148
_refine_ls_R_factor_all 0.0743
_refine_ls_R_factor_gt 0.0517
_refine_ls_shift/su_max 0.001
_refine_ls_shift/su_mean 0.000
_refine_ls_structure_factor_coef Fsqd
_refine_ls_weighting_details 'calc w=1/[\s^2^(Fo^2^)+(0.0593P)^2^+42.4457P] where P=(Fo^2^+2Fc^2^)/3'
_refine_ls_weighting_scheme calc
_refine_ls_wR_factor_gt 0.1291
_refine_ls_wR_factor_ref 0.1505
_reflns_number_gt 2951
_reflns_number_total 3809
_reflns_threshold_expression >2sigma(I)
_cod_data_source_file ic902360x_si_002.cif
_cod_data_source_block fe2
_cod_depositor_comments
;
The following automatic conversions were performed:

data name '_atom_site_symetry_multiplicity' was replaced with
'_atom_site_symmetry_multiplicity' as specified in the replacement
file 'data/replacement-values/replacement_tags.lst'.

Automatic conversion script
Id: cif_correct_tags 9268 2022-04-12 08:56:07Z antanas 
;
_cod_original_sg_symbol_H-M 'I 41/a'
_cod_database_code 4315079

loop_
_symmetry_equiv_pos_as_xyz
'x, y, z'
'-x+1/2, -y, z+1/2'
'-y+3/4, x+1/4, z+1/4'
'y+3/4, -x+3/4, z+3/4'
'x+1/2, y+1/2, z+1/2'
'-x+1, -y+1/2, z+1'
'-y+5/4, x+3/4, z+3/4'
'y+5/4, -x+5/4, z+5/4'
'-x, -y, -z'
'x-1/2, y, -z-1/2'
'y-3/4, -x-1/4, -z-1/4'
'-y-3/4, x-3/4, -z-3/4'
'-x+1/2, -y+1/2, -z+1/2'
'x, y+1/2, -z'
'y-1/4, -x+1/4, -z+1/4'
'-y-1/4, x-1/4, -z-1/4'

loop_
_atom_site_label
_atom_site_type_symbol
_atom_site_fract_x
_atom_site_fract_y
_atom_site_fract_z
_atom_site_U_iso_or_equiv
_atom_site_adp_type
_atom_site_occupancy
_atom_site_symmetry_multiplicity
_atom_site_calc_flag
_atom_site_refinement_flags
_atom_site_disorder_assembly
_atom_site_disorder_group
Fe1 Fe 0.58094(4) 0.62047(4) 0.114810(12) 0.01861(16) Uani 1 1 d . . .
O1 O 0.5000 0.7500 0.1250 0.0200(9) Uani 1 4 d S . .
O2 O 0.68724(18) 0.71781(18) 0.10832(6) 0.0216(5) Uani 1 1 d . . .
C1 C 0.7012(3) 0.4319(3) 0.11466(10) 0.0239(7) Uani 1 1 d . . .
C2 C 0.7339(3) 0.3509(3) 0.09351(11) 0.0311(8) Uani 1 1 d . . .
H2A H 0.7178 0.3491 0.0686 0.037 Uiso 1 1 calc R . .
C3 C 0.7886(3) 0.2743(3) 0.10829(13) 0.0382(10) Uani 1 1 d . . .
H3A H 0.8096 0.2206 0.0934 0.046 Uiso 1 1 calc R . .
C4 C 0.8138(4) 0.2742(3) 0.14462(13) 0.0414(10) Uani 1 1 d . . .
H4A H 0.8517 0.2209 0.1546 0.050 Uiso 1 1 calc R . .
C5 C 0.7833(3) 0.3518(3) 0.16582(11) 0.0353(9) Uani 1 1 d . . .
H5A H 0.8000 0.3517 0.1907 0.042 Uiso 1 1 calc R . .
C6 C 0.7276(3) 0.4323(3) 0.15164(10) 0.0251(7) Uani 1 1 d . . .
C7 C 0.7055(3) 0.5133(3) 0.17554(9) 0.0240(7) Uani 1 1 d . . .
H7A H 0.7279 0.5070 0.1997 0.029 Uiso 1 1 calc R . .
N8 N 0.6579(2) 0.5941(2) 0.16732(7) 0.0205(6) Uani 1 1 d . . .
C9 C 0.6456(3) 0.6651(3) 0.19428(9) 0.0205(7) Uani 1 1 d . . .
N10 N 0.6480(2) 0.6464(2) 0.23014(7) 0.0226(6) Uani 1 1 d . . .
H10A H 0.6587 0.5881 0.2404 0.027 Uiso 1 1 calc R . .
C11 C 0.6308(3) 0.7354(3) 0.24759(9) 0.0223(7) Uani 1 1 d . . .
C12 C 0.6252(3) 0.7591(3) 0.28408(10) 0.0272(8) Uani 1 1 d . . .
H12A H 0.6361 0.7104 0.3023 0.033 Uiso 1 1 calc R . .
C13 C 0.6033(3) 0.8566(3) 0.29244(10) 0.0293(8) Uani 1 1 d . . .
H13A H 0.5973 0.8755 0.3170 0.035 Uiso 1 1 calc R . .
C14 C 0.5894(3) 0.9289(3) 0.26552(10) 0.0298(8) Uani 1 1 d . . .
H14A H 0.5740 0.9955 0.2724 0.036 Uiso 1 1 calc R . .
C15 C 0.5976(3) 0.9059(3) 0.22936(10) 0.0279(8) Uani 1 1 d . . .
H15A H 0.5893 0.9555 0.2113 0.033 Uiso 1 1 calc R . .
C16 C 0.6185(3) 0.8070(3) 0.22046(9) 0.0222(7) Uani 1 1 d . . .
N17 N 0.6284(2) 0.7612(2) 0.18691(7) 0.0203(6) Uani 1 1 d . . .
O3 O 0.6488(2) 0.50239(19) 0.09933(7) 0.0258(6) Uani 1 1 d . . .
C18 C 0.7931(4) 0.6974(4) 0.10683(13) 0.0428(10) Uani 1 1 d . . .
H18A H 0.8244 0.7409 0.0888 0.064 Uiso 1 1 calc R . .
H18B H 0.8038 0.6275 0.1001 0.064 Uiso 1 1 calc R . .
H18C H 0.8230 0.7101 0.1305 0.064 Uiso 1 1 calc R . .
O4 O 0.2052(2) 0.0959(3) 0.00828(10) 0.0535(9) Uani 1 1 d . . .
H4B H 0.1695 0.1427 0.0004 0.080 Uiso 1 1 calc R . .
C19 C 0.1439(5) 0.0226(5) 0.02413(18) 0.0666(17) Uani 1 1 d . . .
H19A H 0.1795 -0.0089 0.0442 0.100 Uiso 1 1 calc R . .
H19B H 0.1270 -0.0281 0.0061 0.100 Uiso 1 1 calc R . .
H19C H 0.0826 0.0538 0.0331 0.100 Uiso 1 1 calc R . .
Cl1 Cl -0.0051(5) 0.7407(6) 0.01505(13) 0.1026(17) Uani 0.50 1 d PGU A -1
O11 O 0.0948(5) 0.7694(7) 0.0064(3) 0.092(3) Uani 0.50 1 d PGU A -1
O12 O -0.0590(7) 0.7206(12) -0.01742(19) 0.152(6) Uani 0.50 1 d PGU A -1
O13 O -0.0035(10) 0.6531(9) 0.0370(4) 0.166(7) Uani 0.50 1 d PGU A -1
O14 O -0.0531(7) 0.8199(10) 0.0343(3) 0.132(5) Uani 0.50 1 d PGU A -1

loop_
_atom_site_aniso_label
_atom_site_aniso_U_11
_atom_site_aniso_U_22
_atom_site_aniso_U_33
_atom_site_aniso_U_23
_atom_site_aniso_U_13
_atom_site_aniso_U_12
Fe1 0.0203(3) 0.0214(3) 0.0140(2) -0.00128(18) -0.00054(17) -0.00050(18)
O1 0.0224(15) 0.0224(15) 0.015(2) 0.000 0.000 0.000
O2 0.0212(12) 0.0230(12) 0.0205(12) -0.0005(9) 0.0017(9) -0.0008(9)
C1 0.0218(17) 0.0247(18) 0.0253(17) -0.0021(14) 0.0021(14) -0.0017(13)
C2 0.033(2) 0.029(2) 0.031(2) -0.0081(16) -0.0009(16) 0.0030(16)
C3 0.044(2) 0.024(2) 0.046(2) -0.0066(18) 0.0021(19) 0.0070(17)
C4 0.050(3) 0.026(2) 0.048(3) 0.0043(18) -0.003(2) 0.0114(18)
C5 0.045(2) 0.030(2) 0.031(2) 0.0036(16) -0.0039(18) 0.0032(18)
C6 0.0285(19) 0.0213(17) 0.0256(18) -0.0003(14) -0.0005(14) 0.0018(14)
C7 0.0273(18) 0.0274(18) 0.0174(15) 0.0021(13) -0.0013(13) 0.0007(14)
N8 0.0246(15) 0.0211(14) 0.0158(13) -0.0013(11) 0.0000(11) -0.0011(11)
C9 0.0202(16) 0.0256(17) 0.0157(15) 0.0014(12) -0.0035(12) 0.0002(13)
N10 0.0290(16) 0.0239(15) 0.0149(13) 0.0014(11) -0.0006(11) 0.0030(12)
C11 0.0225(17) 0.0268(18) 0.0175(16) 0.0000(13) -0.0015(13) 0.0030(14)
C12 0.0302(19) 0.034(2) 0.0174(16) 0.0006(14) -0.0022(14) 0.0020(15)
C13 0.034(2) 0.036(2) 0.0186(17) -0.0059(15) -0.0015(14) 0.0055(16)
C14 0.035(2) 0.029(2) 0.0257(18) -0.0065(15) -0.0017(15) 0.0059(16)
C15 0.032(2) 0.0285(19) 0.0227(17) 0.0003(14) -0.0034(15) 0.0038(15)
C16 0.0240(17) 0.0274(18) 0.0153(15) -0.0021(13) -0.0015(13) 0.0020(13)
N17 0.0224(14) 0.0228(14) 0.0156(13) -0.0021(11) -0.0035(11) 0.0003(11)
O3 0.0298(14) 0.0280(13) 0.0197(12) -0.0046(10) -0.0019(10) 0.0058(11)
C18 0.038(2) 0.046(3) 0.045(3) -0.005(2) 0.001(2) 0.001(2)
O4 0.0305(17) 0.085(3) 0.045(2) 0.0031(19) 0.0083(14) 0.0001(17)
C19 0.055(3) 0.080(4) 0.065(4) -0.009(3) 0.015(3) -0.010(3)
Cl1 0.0498(18) 0.055(3) 0.203(4) 0.029(4) -0.034(4) -0.0031(16)
O11 0.054(5) 0.070(6) 0.153(9) -0.016(6) 0.013(6) -0.017(4)
O12 0.114(9) 0.163(11) 0.177(11) -0.028(9) -0.038(8) -0.020(8)
O13 0.175(12) 0.107(10) 0.218(12) 0.031(9) 0.035(10) -0.010(9)
O14 0.131(9) 0.115(9) 0.150(9) 0.018(7) 0.064(8) 0.068(8)

loop_
_atom_type_symbol
_atom_type_description
_atom_type_scat_dispersion_real
_atom_type_scat_dispersion_imag
_atom_type_scat_source
C C 0.0033 0.0016 'International Tables Vol C Tables 4.2.6.8 and 6.1.1.4'
H H 0.0000 0.0000 'International Tables Vol C Tables 4.2.6.8 and 6.1.1.4'
N N 0.0061 0.0033 'International Tables Vol C Tables 4.2.6.8 and 6.1.1.4'
O O 0.0106 0.0060 'International Tables Vol C Tables 4.2.6.8 and 6.1.1.4'
Cl Cl 0.1484 0.1585 'International Tables Vol C Tables 4.2.6.8 and 6.1.1.4'
Fe Fe 0.3463 0.8444 'International Tables Vol C Tables 4.2.6.8 and 6.1.1.4'

loop_
_geom_angle_atom_site_label_1
_geom_angle_atom_site_label_2
_geom_angle_atom_site_label_3
_geom_angle
_geom_angle_site_symmetry_1
_geom_angle_site_symmetry_3
_geom_angle_publ_flag
O3 Fe1 O2 99.73(11) . . ?
O3 Fe1 O2 101.13(11) . 15_565 ?
O2 Fe1 O2 152.60(8) . 15_565 ?
O3 Fe1 O1 172.71(8) . . ?
O2 Fe1 O1 81.08(7) . . ?
O2 Fe1 O1 80.48(7) 15_565 . ?
O3 Fe1 N17 86.81(11) . 15_565 ?
O2 Fe1 N17 101.81(11) . 15_565 ?
O2 Fe1 N17 96.92(11) 15_565 15_565 ?
O1 Fe1 N17 85.94(8) . 15_565 ?
O3 Fe1 N8 84.93(11) . . ?
O2 Fe1 N8 82.86(10) . . ?
O2 Fe1 N8 81.49(10) 15_565 . ?
O1 Fe1 N8 102.36(8) . . ?
N17 Fe1 N8 171.10(11) 15_565 . ?
Fe1 O1 Fe1 159.07(3) 12_766 15_565 ?
Fe1 O1 Fe1 91.890(4) 12_766 . ?
Fe1 O1 Fe1 91.890(4) 15_565 . ?
Fe1 O1 Fe1 91.890(5) 12_766 6_564 ?
Fe1 O1 Fe1 91.890(4) 15_565 6_564 ?
Fe1 O1 Fe1 159.07(2) . 6_564 ?
C18 O2 Fe1 126.6(3) . . ?
C18 O2 Fe1 123.3(2) . 12_766 ?
Fe1 O2 Fe1 99.54(11) . 12_766 ?
O3 C1 C2 118.8(3) . . ?
O3 C1 C6 123.5(3) . . ?
C2 C1 C6 117.7(3) . . ?
C3 C2 C1 121.2(4) . . ?
C3 C2 H2A 119.4 . . ?
C1 C2 H2A 119.4 . . ?
C2 C3 C4 121.2(4) . . ?
C2 C3 H3A 119.4 . . ?
C4 C3 H3A 119.4 . . ?
C5 C4 C3 118.9(4) . . ?
C5 C4 H4A 120.5 . . ?
C3 C4 H4A 120.5 . . ?
C4 C5 C6 121.7(4) . . ?
C4 C5 H5A 119.2 . . ?
C6 C5 H5A 119.2 . . ?
C5 C6 C1 119.3(3) . . ?
C5 C6 C7 117.2(3) . . ?
C1 C6 C7 123.4(3) . . ?
N8 C7 C6 126.2(3) . . ?
N8 C7 H7A 116.9 . . ?
C6 C7 H7A 116.9 . . ?
C7 N8 C9 117.5(3) . . ?
C7 N8 Fe1 124.4(2) . . ?
C9 N8 Fe1 117.7(2) . . ?
N17 C9 N10 112.5(3) . . ?
N17 C9 N8 122.2(3) . . ?
N10 C9 N8 125.3(3) . . ?
C9 N10 C11 107.3(3) . . ?
C9 N10 H10A 126.3 . . ?
C11 N10 H10A 126.3 . . ?
N10 C11 C12 131.6(3) . . ?
N10 C11 C16 106.0(3) . . ?
C12 C11 C16 122.5(3) . . ?
C13 C12 C11 116.6(3) . . ?
C13 C12 H12A 121.7 . . ?
C11 C12 H12A 121.7 . . ?
C12 C13 C14 121.6(3) . . ?
C12 C13 H13A 119.2 . . ?
C14 C13 H13A 119.2 . . ?
C15 C14 C13 121.8(4) . . ?
C15 C14 H14A 119.1 . . ?
C13 C14 H14A 119.1 . . ?
C14 C15 C16 117.3(3) . . ?
C14 C15 H15A 121.4 . . ?
C16 C15 H15A 121.4 . . ?
N17 C16 C15 130.4(3) . . ?
N17 C16 C11 109.2(3) . . ?
C15 C16 C11 120.3(3) . . ?
C9 N17 C16 104.9(3) . . ?
C9 N17 Fe1 127.2(2) . 12_766 ?
C16 N17 Fe1 127.6(2) . 12_766 ?
C1 O3 Fe1 136.3(2) . . ?
O2 C18 H18A 109.5 . . ?
O2 C18 H18B 109.5 . . ?
H18A C18 H18B 109.5 . . ?
O2 C18 H18C 109.5 . . ?
H18A C18 H18C 109.5 . . ?
H18B C18 H18C 109.5 . . ?
C19 O4 H4B 109.5 . . ?
O4 C19 H19A 109.5 . . ?
O4 C19 H19B 109.5 . . ?
H19A C19 H19B 109.5 . . ?
O4 C19 H19C 109.5 . . ?
H19A C19 H19C 109.5 . . ?
H19B C19 H19C 109.5 . . ?
O11 Cl1 O12 109.5 . . ?
O11 Cl1 O13 109.5 . . ?
O12 Cl1 O13 109.5 . . ?
O11 Cl1 O14 109.5 . . ?
O12 Cl1 O14 109.4 . . ?
O13 Cl1 O14 109.4 . . ?

loop_
_geom_bond_atom_site_label_1
_geom_bond_atom_site_label_2
_geom_bond_distance
_geom_bond_site_symmetry_2
_geom_bond_publ_flag
Fe1 O3 1.914(3) . ?
Fe1 O2 1.947(2) . ?
Fe1 O2 1.972(2) 15_565 ?
Fe1 O1 2.0816(5) . ?
Fe1 N17 2.135(3) 15_565 ?
Fe1 N8 2.232(3) . ?
O1 Fe1 2.0815(5) 12_766 ?
O1 Fe1 2.0816(5) 15_565 ?
O1 Fe1 2.0816(5) 6_564 ?
O2 C18 1.446(5) . ?
O2 Fe1 1.972(2) 12_766 ?
C1 O3 1.308(4) . ?
C1 C2 1.409(5) . ?
C1 C6 1.417(5) . ?
C2 C3 1.375(6) . ?
C2 H2A 0.9500 . ?
C3 C4 1.389(7) . ?
C3 H3A 0.9500 . ?
C4 C5 1.367(6) . ?
C4 H4A 0.9500 . ?
C5 C6 1.413(5) . ?
C5 H5A 0.9500 . ?
C6 C7 1.433(5) . ?
C7 N8 1.294(5) . ?
C7 H7A 0.9500 . ?
N8 C9 1.390(4) . ?
C9 N17 1.337(5) . ?
C9 N10 1.354(4) . ?
N10 C11 1.377(5) . ?
N10 H10A 0.8800 . ?
C11 C12 1.392(5) . ?
C11 C16 1.400(5) . ?
C12 C13 1.375(6) . ?
C12 H12A 0.9500 . ?
C13 C14 1.404(6) . ?
C13 H13A 0.9500 . ?
C14 C15 1.381(5) . ?
C14 H14A 0.9500 . ?
C15 C16 1.395(5) . ?
C15 H15A 0.9500 . ?
C16 N17 1.394(4) . ?
N17 Fe1 2.135(3) 12_766 ?
C18 H18A 0.9800 . ?
C18 H18B 0.9800 . ?
C18 H18C 0.9800 . ?
O4 C19 1.408(7) . ?
O4 H4B 0.8400 . ?
C19 H19A 0.9800 . ?
C19 H19B 0.9800 . ?
C19 H19C 0.9800 . ?
Cl1 O11 1.4289 . ?
Cl1 O12 1.4298 . ?
Cl1 O13 1.4302 . ?
Cl1 O14 1.4305 . ?
